data_4032004
loop_
_publ_author_name
'Pozharskii, Alexander F.'
'Ozeryanskii, Valery A.'
'Mikshiev, Vladimir Y.'
'Antonov, Alexander S.'
'Chernyshev, Anatoly V.'
'Metelitsa, Anatoly V.'
'Borodkin, Gennady S.'
'Fedik, Nikita S.'
'Dyablo, Olga V.'

_publ_section_title
;
 10-Dimethylamino Derivatives of Benzo[h]quinoline and
 Benzo[h]quinazolines: Fluorescent Proton Sponge Analogues with Opposed
 peri-NMe2/-N&#x2550; Groups. How to Distinguish between Proton Sponges
 and Pseudo-Proton Sponges.
;
_journal_issue 13
_journal_name_full 'The Journal of organic chemistry'
_journal_page_first 5574
_journal_page_last 5587
_journal_paper_doi 10.1021/acs.joc.6b00917
_journal_volume 81
_journal_year 2016
_chemical_formula_moiety 'C15 H15 N2 +, B F4 -'
_chemical_formula_sum 'C15 H15 B F4 N2'
_chemical_formula_weight 310.10
_chemical_name_systematic
; 
 ? 
;
_space_group_IT_number 4
_symmetry_cell_setting monoclinic
_symmetry_space_group_name_Hall 'P 2yb'
_symmetry_space_group_name_H-M 'P 1 21 1'
_atom_sites_solution_hydrogens mixed
_atom_sites_solution_primary direct
_atom_sites_solution_secondary difmap
_audit_creation_method SHELXL-97
_cell_angle_alpha 90.00
_cell_angle_beta 103.073(3)
_cell_angle_gamma 90.00
_cell_formula_units_Z 2
_cell_length_a 6.2123(9)
_cell_length_b 11.7333(17)
_cell_length_c 9.8071(14)
_cell_measurement_reflns_used 2555
_cell_measurement_temperature 120(2)
_cell_measurement_theta_max 29.06
_cell_measurement_theta_min 2.75
_cell_volume 696.32(17)
_computing_cell_refinement 'SAINT (Bruker, 2009)'
_computing_data_collection 'APEX (Bruker, 2009)'
_computing_data_reduction 'SAINT (Bruker, 2009)'
_computing_molecular_graphics 'SHELXTL (Sheldrick, 2008)'
_computing_publication_material 'SHELXTL (Sheldrick, 2008) and PLATON (Spek, 2009)'
_computing_structure_refinement 'SHELXTL (Sheldrick, 2008)'
_computing_structure_solution 'SHELXTL (Sheldrick, 2008)'
_diffrn_ambient_temperature 120(2)
_diffrn_measured_fraction_theta_full 1.000
_diffrn_measured_fraction_theta_max 1.000
_diffrn_measurement_device_type 'Bruker APEX-II CCD'
_diffrn_measurement_method '\f and \w scans'
_diffrn_radiation_monochromator graphite
_diffrn_radiation_source 'sealed tube'
_diffrn_radiation_type MoK\a
_diffrn_radiation_wavelength 0.71073
_diffrn_reflns_av_R_equivalents 0.0377
_diffrn_reflns_av_sigmaI/netI 0.0301
_diffrn_reflns_limit_h_max 8
_diffrn_reflns_limit_h_min -8
_diffrn_reflns_limit_k_max 16
_diffrn_reflns_limit_k_min -16
_diffrn_reflns_limit_l_max 13
_diffrn_reflns_limit_l_min -13
_diffrn_reflns_number 8720
_diffrn_reflns_theta_full 29.00
_diffrn_reflns_theta_max 29.00
_diffrn_reflns_theta_min 2.13
_diffrn_standards_decay_% 0
_diffrn_standards_number 0
_exptl_absorpt_coefficient_mu 0.125
_exptl_absorpt_correction_type none
_exptl_crystal_colour yellow-brown
_exptl_crystal_density_diffrn 1.479
_exptl_crystal_density_method 'not measured'
_exptl_crystal_description plate
_exptl_crystal_F_000 320
_exptl_crystal_size_max 0.16
_exptl_crystal_size_mid 0.12
_exptl_crystal_size_min 0.02
_refine_diff_density_max 0.584
_refine_diff_density_min -0.424
_refine_diff_density_rms 0.052
_refine_ls_extinction_method none
_refine_ls_goodness_of_fit_ref 1.000
_refine_ls_hydrogen_treatment mixed
_refine_ls_matrix_type full
_refine_ls_number_parameters 205
_refine_ls_number_reflns 1941
_refine_ls_number_restraints 1
_refine_ls_restrained_S_all 0.999
_refine_ls_R_factor_all 0.0556
_refine_ls_R_factor_gt 0.0461
_refine_ls_shift/su_max 0.000
_refine_ls_shift/su_mean 0.000
_refine_ls_structure_factor_coef Fsqd
_refine_ls_weighting_details 'calc w=1/[\s^2^(Fo^2^)+(0.0270P)^2^+0.6049P] where P=(Fo^2^+2Fc^2^)/3'
_refine_ls_weighting_scheme calc
_refine_ls_wR_factor_gt 0.0951
_refine_ls_wR_factor_ref 0.1007
_reflns_number_gt 1657
_reflns_number_total 1941
_reflns_threshold_expression I>2\s(I)
_cod_data_source_file jo6b00917_si_002.cif
_cod_data_source_block s25
_cod_depositor_comments
;
The following automatic conversions were performed:

'_symmetry_cell_setting' value 'Monoclinic' changed to 'monoclinic'
according to
/usr/data/users/saulius/crontab/automatic-downloads/current/ACS/lib/dictionaries/cif_core.dic
dictionary named 'cif_core.dic' version 2.4.2 from 2011-04-26.

Automatic conversion script
Id: cif_fix_values 4268 2015-11-12 08:31:59Z antanas 
;
_cod_original_sg_symbol_H-M 'P 21  '
_cod_database_code 4032004
_chemical_absolute_structure syn

loop_
_symmetry_equiv_pos_as_xyz
'x, y, z'
'-x, y+1/2, -z'

loop_
_atom_site_label
_atom_site_type_symbol
_atom_site_fract_x
_atom_site_fract_y
_atom_site_fract_z
_atom_site_U_iso_or_equiv
_atom_site_adp_type
_atom_site_occupancy
_atom_site_symmetry_multiplicity
_atom_site_calc_flag
_atom_site_refinement_flags
N1 N 0.0742(4) 0.8781(2) 0.5723(3) 0.0218(5) Uani 1 1 d .
N2 N 0.4032(4) 0.9577(2) 0.7647(2) 0.0200(5) Uani 1 1 d .
H2 H 0.279(6) 0.911(3) 0.722(3) 0.028(9) Uiso 1 1 d .
C1 C -0.1153(5) 0.8205(3) 0.5396(4) 0.0275(6) Uani 1 1 d .
H1A H -0.1659 0.7825 0.6120 0.033 Uiso 1 1 calc R
C2 C -0.2422(5) 0.8139(3) 0.4027(4) 0.0301(7) Uani 1 1 d .
H2A H -0.3786 0.7739 0.3829 0.036 Uiso 1 1 calc R
C3 C -0.1672(5) 0.8660(3) 0.2978(3) 0.0298(7) Uani 1 1 d .
H3A H -0.2506 0.8611 0.2040 0.036 Uiso 1 1 calc R
C4 C 0.0327(5) 0.9268(3) 0.3282(3) 0.0249(6) Uani 1 1 d .
C5 C 0.1202(5) 0.9832(3) 0.2229(3) 0.0291(7) Uani 1 1 d .
H5A H 0.0438 0.9784 0.1275 0.035 Uiso 1 1 calc R
C6 C 0.3091(5) 1.0428(3) 0.2579(3) 0.0284(6) Uani 1 1 d .
H6A H 0.3639 1.0793 0.1862 0.034 Uiso 1 1 calc R
C7 C 0.4304(5) 1.0531(3) 0.3997(3) 0.0220(6) Uani 1 1 d .
C8 C 0.6277(5) 1.1166(3) 0.4333(3) 0.0243(6) Uani 1 1 d .
H8A H 0.6809 1.1525 0.3606 0.029 Uiso 1 1 calc R
C9 C 0.7437(5) 1.1274(3) 0.5684(3) 0.0254(6) Uani 1 1 d .
H9A H 0.8762 1.1708 0.5887 0.030 Uiso 1 1 calc R
C10 C 0.6686(5) 1.0749(3) 0.6775(3) 0.0230(6) Uani 1 1 d .
H10A H 0.7486 1.0837 0.7716 0.028 Uiso 1 1 calc R
C11 C 0.4788(4) 1.0108(2) 0.6475(3) 0.0189(6) Uani 1 1 d .
C12 C 0.3515(5) 0.9976(2) 0.5083(3) 0.0186(5) Uani 1 1 d .
C13 C 0.1478(5) 0.9325(2) 0.4699(3) 0.0193(5) Uani 1 1 d .
C14 C 0.3112(5) 1.0451(3) 0.8485(3) 0.0296(7) Uani 1 1 d .
H14A H 0.1929 1.0878 0.7863 0.044 Uiso 1 1 calc R
H14B H 0.4289 1.0977 0.8928 0.044 Uiso 1 1 calc R
H14C H 0.2519 1.0067 0.9208 0.044 Uiso 1 1 calc R
C15 C 0.5780(5) 0.8861(3) 0.8545(4) 0.0359(8) Uani 1 1 d .
H15A H 0.6298 0.8289 0.7964 0.054 Uiso 1 1 calc R
H15B H 0.5169 0.8477 0.9261 0.054 Uiso 1 1 calc R
H15C H 0.7020 0.9346 0.8998 0.054 Uiso 1 1 calc R
F1 F 0.3197(3) 0.77752(18) 0.08490(19) 0.0364(5) Uani 1 1 d .
F2 F 0.0806(3) 0.8112(2) -0.1230(3) 0.0562(7) Uani 1 1 d .
F3 F -0.0112(4) 0.6857(3) 0.0274(2) 0.0638(8) Uani 1 1 d .
F4 F 0.2590(4) 0.6454(3) -0.0859(3) 0.0724(9) Uani 1 1 d .
B1 B 0.1584(6) 0.7300(3) -0.0226(4) 0.0282(7) Uani 1 1 d .

loop_
_atom_site_aniso_label
_atom_site_aniso_U_11
_atom_site_aniso_U_22
_atom_site_aniso_U_33
_atom_site_aniso_U_23
_atom_site_aniso_U_13
_atom_site_aniso_U_12
N1 0.0186(11) 0.0210(12) 0.0278(12) -0.0015(10) 0.0091(9) -0.0006(10)
N2 0.0167(11) 0.0261(13) 0.0181(10) 0.0007(10) 0.0058(9) -0.0001(10)
C1 0.0221(14) 0.0246(15) 0.0400(17) -0.0060(13) 0.0156(12) -0.0014(12)
C2 0.0184(13) 0.0254(16) 0.0463(18) -0.0121(14) 0.0070(13) -0.0018(13)
C3 0.0243(14) 0.0285(17) 0.0322(16) -0.0065(13) -0.0027(12) 0.0048(13)
C4 0.0241(14) 0.0213(15) 0.0270(14) -0.0036(12) 0.0010(11) 0.0042(12)
C5 0.0358(17) 0.0271(17) 0.0223(14) 0.0003(12) 0.0021(12) 0.0017(13)
C6 0.0372(16) 0.0267(16) 0.0218(13) 0.0024(13) 0.0077(13) 0.0006(14)
C7 0.0260(13) 0.0188(14) 0.0228(13) 0.0020(12) 0.0088(11) 0.0045(12)
C8 0.0260(14) 0.0210(15) 0.0292(15) 0.0036(12) 0.0132(12) -0.0002(12)
C9 0.0202(13) 0.0225(15) 0.0351(16) 0.0004(13) 0.0098(12) -0.0029(12)
C10 0.0212(13) 0.0229(15) 0.0243(14) -0.0018(11) 0.0044(11) -0.0030(11)
C11 0.0182(12) 0.0191(14) 0.0213(13) 0.0011(11) 0.0087(10) 0.0032(11)
C12 0.0185(12) 0.0168(13) 0.0212(12) -0.0009(11) 0.0061(10) 0.0035(10)
C13 0.0182(12) 0.0170(13) 0.0230(13) -0.0023(11) 0.0056(10) 0.0033(10)
C14 0.0318(16) 0.0327(16) 0.0277(14) -0.0078(13) 0.0136(13) -0.0023(14)
C15 0.0256(14) 0.047(2) 0.0354(17) 0.0190(16) 0.0077(13) 0.0076(15)
F1 0.0385(11) 0.0385(11) 0.0317(9) -0.0030(9) 0.0071(8) -0.0072(9)
F2 0.0341(11) 0.0682(17) 0.0599(14) 0.0380(13) -0.0031(10) -0.0045(11)
F3 0.0555(14) 0.097(2) 0.0403(13) 0.0121(14) 0.0130(11) -0.0380(15)
F4 0.0472(14) 0.0714(19) 0.087(2) -0.0461(16) -0.0099(13) 0.0144(13)
B1 0.0286(17) 0.0283(18) 0.0277(17) 0.0043(14) 0.0063(14) -0.0003(14)

loop_
_atom_type_symbol
_atom_type_description
_atom_type_scat_dispersion_real
_atom_type_scat_dispersion_imag
_atom_type_scat_source
C C 0.0033 0.0000 'International Tables Vol C Tables 4.2.6.8 and 6.1.1.4'
H H 0.0000 0.0000 'International Tables Vol C Tables 4.2.6.8 and 6.1.1.4'
N N 0.0061 0.0000 'International Tables Vol C Tables 4.2.6.8 and 6.1.1.4'
B B 0.0013 0.0000 'International Tables Vol C Tables 4.2.6.8 and 6.1.1.4'
F F 0.0171 0.0000 'International Tables Vol C Tables 4.2.6.8 and 6.1.1.4'

loop_
_geom_angle_atom_site_label_1
_geom_angle_atom_site_label_2
_geom_angle_atom_site_label_3
_geom_angle
C1 N1 C13 119.3(3)
C11 N2 C15 112.3(2)
C11 N2 C14 111.4(2)
C15 N2 C14 112.2(2)
C11 N2 H2 105(2)
C15 N2 H2 110(2)
C14 N2 H2 105(2)
N1 C1 C2 122.4(3)
N1 C1 H1A 118.8
C2 C1 H1A 118.8
C3 C2 C1 119.0(3)
C3 C2 H2A 120.5
C1 C2 H2A 120.5
C2 C3 C4 120.2(3)
C2 C3 H3A 119.9
C4 C3 H3A 119.9
C3 C4 C13 117.3(3)
C3 C4 C5 122.9(3)
C13 C4 C5 119.8(3)
C6 C5 C4 120.6(3)
C6 C5 H5A 119.7
C4 C5 H5A 119.7
C5 C6 C7 122.1(3)
C5 C6 H6A 119.0
C7 C6 H6A 119.0
C8 C7 C12 119.6(3)
C8 C7 C6 120.8(3)
C12 C7 C6 119.6(3)
C9 C8 C7 121.2(3)
C9 C8 H8A 119.4
C7 C8 H8A 119.4
C8 C9 C10 120.4(3)
C8 C9 H9A 119.8
C10 C9 H9A 119.8
C11 C10 C9 119.6(3)
C11 C10 H10A 120.2
C9 C10 H10A 120.2
C10 C11 C12 121.9(3)
C10 C11 N2 118.3(2)
C12 C11 N2 119.8(2)
C11 C12 C7 117.2(2)
C11 C12 C13 124.6(2)
C7 C12 C13 118.2(2)
N1 C13 C4 121.8(3)
N1 C13 C12 118.4(2)
C4 C13 C12 119.8(2)
N2 C14 H14A 109.5
N2 C14 H14B 109.5
H14A C14 H14B 109.5
N2 C14 H14C 109.5
H14A C14 H14C 109.5
H14B C14 H14C 109.5
N2 C15 H15A 109.5
N2 C15 H15B 109.5
H15A C15 H15B 109.5
N2 C15 H15C 109.5
H15A C15 H15C 109.5
H15B C15 H15C 109.5
F3 B1 F2 110.3(3)
F3 B1 F4 110.5(3)
F2 B1 F4 107.2(3)
F3 B1 F1 111.3(3)
F2 B1 F1 109.9(3)
F4 B1 F1 107.7(3)

loop_
_geom_bond_atom_site_label_1
_geom_bond_atom_site_label_2
_geom_bond_distance
N1 C1 1.332(4)
N1 C13 1.353(4)
N2 C11 1.474(3)
N2 C15 1.493(4)
N2 C14 1.505(4)
N2 H2 0.96(4)
C1 C2 1.397(4)
C1 H1A 0.9500
C2 C3 1.365(5)
C2 H2A 0.9500
C3 C4 1.404(4)
C3 H3A 0.9500
C4 C13 1.413(4)
C4 C5 1.433(4)
C5 C6 1.342(5)
C5 H5A 0.9500
C6 C7 1.429(4)
C6 H6A 0.9500
C7 C8 1.408(4)
C7 C12 1.426(4)
C8 C9 1.363(4)
C8 H8A 0.9500
C9 C10 1.403(4)
C9 H9A 0.9500
C10 C11 1.373(4)
C10 H10A 0.9500
C11 C12 1.423(4)
C12 C13 1.453(4)
C14 H14A 0.9800
C14 H14B 0.9800
C14 H14C 0.9800
C15 H15A 0.9800
C15 H15B 0.9800
C15 H15C 0.9800
F1 B1 1.396(4)
F2 B1 1.376(4)
F3 B1 1.361(4)
F4 B1 1.392(4)

loop_
_geom_torsion_atom_site_label_1
_geom_torsion_atom_site_label_2
_geom_torsion_atom_site_label_3
_geom_torsion_atom_site_label_4
_geom_torsion
C13 N1 C1 C2 -0.1(4)
N1 C1 C2 C3 1.6(5)
C1 C2 C3 C4 -1.1(5)
C2 C3 C4 C13 -0.9(4)
C2 C3 C4 C5 180.0(3)
C3 C4 C5 C6 178.2(3)
C13 C4 C5 C6 -0.9(5)
C4 C5 C6 C7 -0.1(5)
C5 C6 C7 C8 -179.8(3)
C5 C6 C7 C12 0.7(5)
C12 C7 C8 C9 -0.9(4)
C6 C7 C8 C9 179.6(3)
C7 C8 C9 C10 0.2(5)
C8 C9 C10 C11 1.0(4)
C9 C10 C11 C12 -1.4(4)
C9 C10 C11 N2 -179.4(3)
C15 N2 C11 C10 -54.5(4)
C14 N2 C11 C10 72.3(3)
C15 N2 C11 C12 127.4(3)
C14 N2 C11 C12 -105.7(3)
C10 C11 C12 C7 0.7(4)
N2 C11 C12 C7 178.6(2)
C10 C11 C12 C13 -179.1(3)
N2 C11 C12 C13 -1.1(4)
C8 C7 C12 C11 0.5(4)
C6 C7 C12 C11 -180.0(3)
C8 C7 C12 C13 -179.8(2)
C6 C7 C12 C13 -0.3(4)
C1 N1 C13 C4 -2.1(4)
C1 N1 C13 C12 178.2(2)
C3 C4 C13 N1 2.5(4)
C5 C4 C13 N1 -178.3(3)
C3 C4 C13 C12 -177.8(3)
C5 C4 C13 C12 1.4(4)
C11 C12 C13 N1 -1.4(4)
C7 C12 C13 N1 178.9(3)
C11 C12 C13 C4 178.9(3)
C7 C12 C13 C4 -0.8(4)
